data_4335683
loop_
_publ_author_name
'Guilherme P. Guedes'
'St\'ephane Soriano'
'Luiza A. Mercante'
'Nivaldo L. Speziali'
'Miguel A. Novak'
'Marius Andruh'
'Maria G. F. Vaz'

_publ_contact_author_address
;
Universidade Federal Fluminense
Instituto de Quimica
Niteroi - RJ
CEP 24020-150
Brazil
;
_publ_contact_author_email mariavaz@vm.uff.br
_publ_contact_author_fax 55(21)26292129
_publ_contact_author_name 'Maria G F Vaz'
_publ_contact_author_phone 55(21)26292354
_publ_section_title
;
 New Synthetic Route toward Heterometallic 3d-3d' and 3d-4f
 Single-Molecule Magnets. The First CoII-MnIII Heterometallic Complex
;
_journal_name_full 'Inorganic Chemistry'
_journal_page_first 8309
_journal_page_last 8311
_journal_paper_doi 10.1021/ic401479d
_journal_volume 52
_journal_year 2013
_chemical_formula_sum 'C74 H140 Gd2 Mn2 O20'
_chemical_formula_weight 1774.24
_space_group_IT_number 2
_symmetry_cell_setting triclinic
_symmetry_space_group_name_Hall '-P 1'
_symmetry_space_group_name_H-M 'P -1'
_atom_sites_solution_hydrogens geom
_atom_sites_solution_primary direct
_atom_sites_solution_secondary difmap
_audit_conform_dict_location ftp://ftp.iucr.org/pub/cif_core.dic
_audit_conform_dict_name cif_core.dic
_audit_conform_dict_version 2.4
_audit_creation_date 2012-11-29T18:04:36-00:00
_audit_creation_method 'WinGX routine CIF_UPDATE'
_cell_angle_alpha 102.492(5)
_cell_angle_beta 104.694(5)
_cell_angle_gamma 95.720(5)
_cell_formula_units_Z 1
_cell_length_a 10.5291(6)
_cell_length_b 14.5298(8)
_cell_length_c 14.8549(8)
_cell_measurement_reflns_used 2209
_cell_measurement_temperature 140(2)
_cell_measurement_theta_max 26.98
_cell_measurement_theta_min 1.78
_cell_volume 2117.3(2)
_computing_cell_refinement
;
CrysAlisPro, Agilent Technologies,
Version 1.171.35.21 (release 20-01-2012 CrysAlis171 .NET)
(compiled Jan 23 2012,18:06:46)
;
_computing_data_collection
;
CrysAlisPro, Agilent Technologies,
Version 1.171.35.21 (release 20-01-2012 CrysAlis171 .NET)
(compiled Jan 23 2012,18:06:46)
;
_computing_data_reduction
;
CrysAlisPro, Agilent Technologies,
Version 1.171.35.21 (release 20-01-2012 CrysAlis171 .NET)
(compiled Jan 23 2012,18:06:46)
;
_computing_molecular_graphics
;
Ortep-3 for Windows: L. J. Farrugia, J. Appl. Cryst (1997), 30, 565
;
_computing_publication_material 'WinGX publication routines (Farrugia, 1999)'
_computing_structure_refinement 'SHELXL-97 (Sheldrick, 1997)'
_computing_structure_solution 'SHELXS-97 (Sheldrick, 1990)'
_diffrn_ambient_temperature 140(2)
_diffrn_measured_fraction_theta_full 0.928
_diffrn_measured_fraction_theta_max 0.928
_diffrn_measurement_device_type 'Xcalibur, Atlas, Gemini ultra'
_diffrn_radiation_monochromator graphite
_diffrn_radiation_source 'Mo K\a'
_diffrn_radiation_type MoK\a
_diffrn_radiation_wavelength 0.71073
_diffrn_reflns_av_R_equivalents 0.0689
_diffrn_reflns_av_unetI/netI 0.1139
_diffrn_reflns_limit_h_max 12
_diffrn_reflns_limit_h_min -11
_diffrn_reflns_limit_k_max 17
_diffrn_reflns_limit_k_min -14
_diffrn_reflns_limit_l_max 17
_diffrn_reflns_limit_l_min -17
_diffrn_reflns_number 13807
_diffrn_reflns_theta_full 25.03
_diffrn_reflns_theta_max 25.03
_diffrn_reflns_theta_min 1.79
_exptl_absorpt_coefficient_mu 1.9
_exptl_absorpt_correction_T_max 0.9810
_exptl_absorpt_correction_T_min 0.9555
_exptl_absorpt_correction_type multi-scan
_exptl_absorpt_process_details
;

CrysAlisPro, Agilent Technologies,
Version 1.171.35.21 (release 20-01-2012 CrysAlis171 .NET)
(compiled Jan 23 2012,18:06:46)
empirical absorption correction using spherical harmonics,
 implemented in SCALE3 ABSPACK scaling algorithm.
;
_exptl_crystal_colour yellow
_exptl_crystal_density_diffrn 1.391
_exptl_crystal_description Plate
_exptl_crystal_F_000 922
_exptl_crystal_size_max 0.04
_exptl_crystal_size_mid 0.02
_exptl_crystal_size_min 0.01
_refine_diff_density_max 1.697
_refine_diff_density_min -1.666
_refine_diff_density_rms 0.262
_refine_ls_extinction_method none
_refine_ls_goodness_of_fit_ref 1.079
_refine_ls_hydrogen_treatment constr
_refine_ls_matrix_type full
_refine_ls_number_parameters 407
_refine_ls_number_reflns 7490
_refine_ls_number_restraints 1
_refine_ls_restrained_S_all 1.082
_refine_ls_R_factor_all 0.113
_refine_ls_R_factor_gt 0.0724
_refine_ls_shift/su_max 0.001
_refine_ls_shift/su_mean 0
_refine_ls_structure_factor_coef Fsqd
_refine_ls_weighting_details 'calc w=1/[\s^2^(Fo^2^)+(0.1065P)^2^+0.7289P] where P=(Fo^2^+2Fc^2^)/3'
_refine_ls_weighting_scheme calc
_refine_ls_wR_factor_gt 0.1724
_refine_ls_wR_factor_ref 0.2078
_reflns_number_gt 4852
_reflns_number_total 7490
_reflns_threshold_expression >2sigma(I)
_cod_data_source_file ic401479d_si_002.cif
_cod_data_source_block mn2gd2
_cod_database_code 4335683

loop_
_symmetry_equiv_pos_as_xyz
'x, y, z'
'-x, -y, -z'

loop_
_atom_site_label
_atom_site_type_symbol
_atom_site_fract_x
_atom_site_fract_y
_atom_site_fract_z
_atom_site_U_iso_or_equiv
_atom_site_adp_type
_atom_site_occupancy
_atom_site_symmetry_multiplicity
_atom_site_calc_flag
_atom_site_refinement_flags
_atom_site_disorder_assembly
_atom_site_disorder_group
Gd1 Gd 0.86772(5) 0.30154(4) 0.35353(4) 0.0356(2) Uani 1 1 d . . .
Mn1 Mn 1.04993(13) 0.53931(10) 0.41821(10) 0.0286(4) Uani 1 1 d . . .
O1 O 0.8681(6) 0.4657(5) 0.4481(4) 0.0302(15) Uani 1 1 d . . .
O2 O 1.0590(6) 0.4094(5) 0.3664(5) 0.0358(16) Uani 1 1 d . . .
O3 O 0.9684(6) 0.3352(5) 0.5224(5) 0.0347(16) Uani 1 1 d . . .
O4 O 0.6773(7) 0.3281(5) 0.2465(5) 0.0470(19) Uani 1 1 d . . .
O5 O 0.8911(7) 0.2566(5) 0.1966(5) 0.0456(19) Uani 1 1 d . . .
O6 O 0.7509(7) 0.1477(6) 0.3055(6) 0.051(2) Uani 1 1 d . . .
O7 O 1.0230(7) 0.1977(5) 0.3675(5) 0.0417(17) Uani 1 1 d . . .
O8 O 0.6832(8) 0.2905(7) 0.4325(6) 0.065(2) Uani 1 1 d . . .
H8 H 0.7091 0.2914 0.4974 0.078 Uiso 1 1 calc R A 5
O9 O 0.9464(6) 0.5499(5) 0.2937(5) 0.0352(16) Uani 1 1 d . . .
O10 O 1.2219(6) 0.5976(5) 0.3833(5) 0.0376(17) Uani 1 1 d . . .
C1 C 0.7533(9) 0.5141(8) 0.4326(7) 0.038(2) Uani 1 1 d . . .
H1A H 0.7212 0.5123 0.3656 0.056 Uiso 1 1 calc R . .
H1B H 0.7785 0.5794 0.4695 0.056 Uiso 1 1 calc R . .
H1C H 0.6844 0.4828 0.4524 0.056 Uiso 1 1 calc R . .
C2 C 1.1558(11) 0.3827(8) 0.3163(8) 0.045(3) Uani 1 1 d . . .
H2A H 1.1446 0.3144 0.2956 0.068 Uiso 1 1 calc R . .
H2B H 1.2438 0.407 0.3586 0.068 Uiso 1 1 calc R . .
H2C H 1.1433 0.4091 0.2613 0.068 Uiso 1 1 calc R . .
C3 C 0.9876(12) 0.2631(8) 0.5710(8) 0.048(3) Uani 1 1 d . . .
H3A H 0.9945 0.2057 0.5274 0.072 Uiso 1 1 calc R . .
H3B H 0.9135 0.2511 0.5958 0.072 Uiso 1 1 calc R . .
H3C H 1.0679 0.2828 0.6232 0.072 Uiso 1 1 calc R . .
C4 C 0.4714(14) 0.2979(13) 0.1260(11) 0.078(5) Uani 1 1 d . . .
C8 C 0.6171(12) 0.2853(9) 0.1592(8) 0.051(3) Uani 1 1 d . B .
C9 C 0.6729(11) 0.2334(11) 0.0957(8) 0.062(4) Uani 1 1 d . . .
H9 H 0.6165 0.2001 0.0358 0.075 Uiso 1 1 calc R B .
C10 C 0.8067(12) 0.2263(9) 0.1132(8) 0.050(3) Uani 1 1 d . B .
C11 C 0.8573(13) 0.1678(8) 0.0350(9) 0.065(4) Uani 1 1 d D . .
C12 C 0.7943(18) 0.1774(12) -0.0609(10) 0.093(3) Uani 1 1 d . B .
H12A H 0.7003 0.1749 -0.0699 0.139 Uiso 1 1 calc R . .
H12B H 0.8094 0.1262 -0.1079 0.139 Uiso 1 1 calc R . .
H12C H 0.8314 0.2375 -0.0683 0.139 Uiso 1 1 calc R . .
C14 C 0.9993(18) 0.1781(12) 0.0511(11) 0.093(3) Uani 1 1 d . B .
H14A H 1.0187 0.1478 -0.0069 0.139 Uiso 1 1 calc R . .
H14B H 1.0373 0.1487 0.1014 0.139 Uiso 1 1 calc R . .
H14C H 1.0366 0.2447 0.0696 0.139 Uiso 1 1 calc R . .
C15 C 0.6543(16) -0.0188(10) 0.2549(13) 0.080(4) Uani 1 1 d . . .
C16 C 0.5701(18) 0.0009(12) 0.1662(15) 0.111(4) Uani 1 1 d . . .
H16A H 0.5523 0.0651 0.1806 0.167 Uiso 1 1 calc R . .
H16B H 0.4877 -0.043 0.1432 0.167 Uiso 1 1 calc R . .
H16C H 0.6162 -0.0068 0.1176 0.167 Uiso 1 1 calc R . .
C17 C 0.6854(18) -0.1188(12) 0.2382(15) 0.111(4) Uani 1 1 d . . .
H17A H 0.7403 -0.1277 0.297 0.167 Uiso 1 1 calc R . .
H17B H 0.7316 -0.1288 0.1899 0.167 Uiso 1 1 calc R . .
H17C H 0.604 -0.1637 0.2172 0.167 Uiso 1 1 calc R . .
C18 C 0.5723(18) -0.0053(12) 0.3299(15) 0.111(4) Uani 1 1 d . . .
H18A H 0.5499 0.0579 0.3398 0.167 Uiso 1 1 calc R . .
H18B H 0.6244 -0.0139 0.3897 0.167 Uiso 1 1 calc R . .
H18C H 0.4921 -0.0515 0.3062 0.167 Uiso 1 1 calc R . .
C19 C 0.7790(14) 0.0619(9) 0.2931(9) 0.061(4) Uani 1 1 d . . .
C20 C 0.9054(11) 0.0411(9) 0.3145(9) 0.053(3) Uani 1 1 d . . .
H20 H 0.9144 -0.0231 0.3042 0.064 Uiso 1 1 calc R . .
C21 C 1.0191(11) 0.1068(8) 0.3496(8) 0.046(3) Uani 1 1 d . . .
C22 C 1.1596(12) 0.0769(9) 0.3698(10) 0.061(3) Uani 1 1 d . . .
C23 C 1.2167(16) 0.0905(15) 0.2898(15) 0.114(7) Uani 1 1 d . . .
H23A H 1.1593 0.0517 0.2296 0.171 Uiso 1 1 calc R . .
H23B H 1.3032 0.072 0.3004 0.171 Uiso 1 1 calc R . .
H23C H 1.2241 0.1565 0.2881 0.171 Uiso 1 1 calc R . .
C24 C 1.1536(16) -0.0271(12) 0.3799(15) 0.102(6) Uani 1 1 d . . .
H24A H 1.0956 -0.0696 0.322 0.153 Uiso 1 1 calc R . .
H24B H 1.1202 -0.0326 0.4333 0.153 Uiso 1 1 calc R . .
H24C H 1.2412 -0.0437 0.3906 0.153 Uiso 1 1 calc R . .
C25 C 1.2520(16) 0.1396(13) 0.4623(15) 0.127(8) Uani 1 1 d . . .
H25A H 1.2186 0.1317 0.515 0.19 Uiso 1 1 calc R . .
H25B H 1.2574 0.2052 0.4594 0.19 Uiso 1 1 calc R . .
H25C H 1.3389 0.1218 0.4714 0.19 Uiso 1 1 calc R . .
C26 C 0.8648(10) 0.5711(9) 0.1383(8) 0.044(3) Uani 1 1 d . . .
C29 C 0.8995(14) 0.6185(14) 0.0638(11) 0.092(6) Uani 1 1 d . . .
H29A H 0.9329 0.6851 0.0927 0.138 Uiso 1 1 calc R . .
H29B H 0.8212 0.6115 0.0112 0.138 Uiso 1 1 calc R . .
H29C H 0.9662 0.5886 0.0404 0.138 Uiso 1 1 calc R . .
C28 C 0.7497(14) 0.6108(16) 0.1717(11) 0.103(7) Uani 1 1 d . . .
H28A H 0.6768 0.6081 0.1166 0.154 Uiso 1 1 calc R . .
H28B H 0.7795 0.6759 0.2085 0.154 Uiso 1 1 calc R . .
H28C H 0.7211 0.5731 0.2108 0.154 Uiso 1 1 calc R . .
C27 C 0.8154(17) 0.4647(13) 0.0896(10) 0.096(6) Uani 1 1 d . . .
H27A H 0.7414 0.4578 0.0339 0.143 Uiso 1 1 calc R . .
H27B H 0.7879 0.4335 0.1338 0.143 Uiso 1 1 calc R . .
H27C H 0.886 0.4363 0.0704 0.143 Uiso 1 1 calc R . .
C30 C 0.9808(10) 0.5742(8) 0.2247(7) 0.036(2) Uani 1 1 d . . .
C31 C 1.1133(10) 0.6032(8) 0.2268(7) 0.039(3) Uani 1 1 d . . .
H31 H 1.1266 0.6157 0.1707 0.046 Uiso 1 1 calc R . .
C32 C 1.2263(9) 0.6151(7) 0.3032(8) 0.035(2) Uani 1 1 d . . .
C33 C 1.3629(10) 0.6569(9) 0.2974(8) 0.045(3) Uani 1 1 d . . .
C34 C 1.4696(10) 0.6095(10) 0.3550(9) 0.058(3) Uani 1 1 d . . .
H34A H 1.466 0.6212 0.4204 0.087 Uiso 1 1 calc R . .
H34B H 1.5562 0.636 0.3537 0.087 Uiso 1 1 calc R . .
H34C H 1.4529 0.5419 0.3268 0.087 Uiso 1 1 calc R . .
C36 C 1.3825(12) 0.7637(9) 0.3413(10) 0.061(3) Uani 1 1 d . . .
H36A H 1.3759 0.7748 0.4059 0.092 Uiso 1 1 calc R . .
H36B H 1.3153 0.791 0.3038 0.092 Uiso 1 1 calc R . .
H36C H 1.4688 0.7927 0.3419 0.092 Uiso 1 1 calc R . .
C35 C 1.3741(11) 0.6376(11) 0.1952(9) 0.064(4) Uani 1 1 d . . .
H35A H 1.3621 0.5699 0.1685 0.097 Uiso 1 1 calc R . .
H35B H 1.4604 0.6664 0.1957 0.097 Uiso 1 1 calc R . .
H35C H 1.3068 0.6642 0.1568 0.097 Uiso 1 1 calc R . .
C5A C 0.395(2) 0.252(2) 0.159(2) 0.079(5) Uani 0.5 1 d P B 1
H5A1 H 0.4347 0.2598 0.2262 0.119 Uiso 0.5 1 calc PR B 1
H5A2 H 0.3802 0.1855 0.126 0.119 Uiso 0.5 1 calc PR B 1
H5A3 H 0.3118 0.2753 0.1489 0.119 Uiso 0.5 1 calc PR B 1
C6A C 0.425(2) 0.292(2) 0.036(2) 0.079(5) Uani 0.5 1 d P B 1
H6A1 H 0.344 0.2464 0.0104 0.119 Uiso 0.5 1 calc PR B 1
H6A2 H 0.4887 0.2722 0.0033 0.119 Uiso 0.5 1 calc PR B 1
H6A3 H 0.4061 0.3535 0.0273 0.119 Uiso 0.5 1 calc PR B 1
C7A C 0.439(2) 0.384(2) 0.168(2) 0.079(5) Uani 0.5 1 d P B 1
H7A1 H 0.4705 0.3968 0.2367 0.119 Uiso 0.5 1 calc PR B 1
H7A2 H 0.3436 0.3808 0.1491 0.119 Uiso 0.5 1 calc PR B 1
H7A3 H 0.4788 0.4349 0.147 0.119 Uiso 0.5 1 calc PR B 1
C5B C 0.408(2) 0.302(3) 0.205(2) 0.079(5) Uani 0.5 1 d P B 2
H5B1 H 0.4623 0.3478 0.2613 0.119 Uiso 0.5 1 calc PR B 2
H5B2 H 0.3986 0.2399 0.2177 0.119 Uiso 0.5 1 calc PR B 2
H5B3 H 0.3217 0.3196 0.1856 0.119 Uiso 0.5 1 calc PR B 2
C6B C 0.387(2) 0.228(2) 0.046(2) 0.079(5) Uani 0.5 1 d P B 2
H6B1 H 0.3867 0.1661 0.0603 0.119 Uiso 0.5 1 calc PR B 2
H6B2 H 0.4198 0.2264 -0.0089 0.119 Uiso 0.5 1 calc PR B 2
H6B3 H 0.2987 0.2422 0.0328 0.119 Uiso 0.5 1 calc PR B 2
C7B C 0.4666(10) 0.4026(7) 0.1166(7) 0.079(5) Uani 0.5 1 d P B 2
H7B1 H 0.5246 0.4463 0.1736 0.119 Uiso 0.5 1 calc PR B 2
H7B2 H 0.3772 0.4154 0.1084 0.119 Uiso 0.5 1 calc PR B 2
H7B3 H 0.4951 0.4105 0.0618 0.119 Uiso 0.5 1 calc PR B 2
C13A C 0.8463(10) 0.0650(7) 0.0208(7) 0.093(3) Uani 0.5 1 d PR B 3
H13A H 0.887 0.0503 0.0805 0.139 Uiso 0.5 1 d PR B 3
H13B H 0.8895 0.0391 -0.0264 0.139 Uiso 0.5 1 d PR B 3
H13C H 0.7537 0.0374 -0.0011 0.139 Uiso 0.5 1 d PR B 3
C13B C 0.7987(10) 0.0538(7) 0.0200(7) 0.093(3) Uani 0.5 1 d PRD B 4
H13D H 0.8324 0.0353 0.0786 0.139 Uiso 0.5 1 calc PR B 4
H13E H 0.8265 0.0153 -0.0305 0.139 Uiso 0.5 1 calc PR B 4
H13F H 0.7033 0.0446 0.003 0.139 Uiso 0.5 1 calc PR B 4
C37A C 0.5375(10) 0.2826(7) 0.3877(7) 0.065(2) Uani 0.5 1 d PR B 5
H37A H 0.4923 0.2812 0.4361 0.097 Uiso 0.5 1 d PR B 5
H37B H 0.5096 0.2234 0.339 0.097 Uiso 0.5 1 d PR B 5
H37C H 0.5163 0.3345 0.3592 0.097 Uiso 0.5 1 d PR B 5
C37B C 0.5544(10) 0.2566(7) 0.4024(7) 0.065(2) Uani 0.5 1 d PR B 6
H37D H 0.5175 0.2682 0.4558 0.097 Uiso 0.5 1 calc PR B 6
H37E H 0.541 0.1891 0.3742 0.097 Uiso 0.5 1 calc PR B 6
H37F H 0.5112 0.2878 0.3552 0.097 Uiso 0.5 1 calc PR B 6

loop_
_atom_site_aniso_label
_atom_site_aniso_U_11
_atom_site_aniso_U_22
_atom_site_aniso_U_33
_atom_site_aniso_U_23
_atom_site_aniso_U_13
_atom_site_aniso_U_12
Gd1 0.0359(3) 0.0244(3) 0.0400(3) 0.0022(2) 0.0056(2) 0.0020(2)
Mn1 0.0291(8) 0.0200(8) 0.0360(8) 0.0066(6) 0.0078(7) 0.0052(6)
O1 0.027(3) 0.028(4) 0.036(3) 0.005(3) 0.011(3) 0.008(3)
O2 0.032(4) 0.023(4) 0.050(4) 0.002(3) 0.012(3) 0.008(3)
O3 0.044(4) 0.022(4) 0.047(4) 0.016(3) 0.021(3) 0.011(3)
O4 0.047(4) 0.040(5) 0.050(5) 0.002(4) 0.016(4) 0.006(4)
O5 0.040(4) 0.042(5) 0.046(4) 0.002(4) 0.007(4) 0.001(4)
O6 0.050(5) 0.026(5) 0.074(5) 0.005(4) 0.018(4) 0.002(4)
O7 0.045(4) 0.024(5) 0.047(4) -0.002(3) 0.010(3) 0.001(3)
O8 0.046(4) 0.076(6) 0.064(5) 0.009(4) 0.014(4) -0.006(4)
O9 0.032(4) 0.036(4) 0.040(4) 0.012(3) 0.011(3) 0.007(3)
O10 0.033(4) 0.038(5) 0.039(4) 0.007(3) 0.009(3) 0.003(3)
C1 0.033(5) 0.033(6) 0.047(6) 0.013(5) 0.005(5) 0.017(5)
C2 0.048(6) 0.027(6) 0.066(7) 0.008(6) 0.027(6) 0.007(5)
C3 0.072(8) 0.034(7) 0.045(6) 0.015(5) 0.020(6) 0.018(6)
C4 0.043(8) 0.112(14) 0.070(10) 0.008(9) 0.007(8) 0.023(8)
C8 0.051(7) 0.059(9) 0.034(6) 0.004(6) 0.005(6) 0.004(6)
C9 0.036(6) 0.094(11) 0.034(6) -0.004(7) -0.006(5) -0.007(7)
C10 0.055(7) 0.044(8) 0.041(6) 0.000(6) 0.010(6) 0.001(6)
C11 0.060(8) 0.079(11) 0.049(7) 0.007(7) 0.013(7) -0.003(7)
C12 0.137(10) 0.078(8) 0.079(6) 0.020(5) 0.049(7) 0.043(7)
C14 0.137(10) 0.078(8) 0.079(6) 0.020(5) 0.049(7) 0.043(7)
C15 0.081(10) 0.039(9) 0.113(12) 0.023(9) 0.015(10) 0.003(8)
C16 0.108(8) 0.050(6) 0.159(10) 0.011(6) 0.032(8) -0.016(6)
C17 0.108(8) 0.050(6) 0.159(10) 0.011(6) 0.032(8) -0.016(6)
C18 0.108(8) 0.050(6) 0.159(10) 0.011(6) 0.032(8) -0.016(6)
C19 0.074(9) 0.038(8) 0.067(8) 0.001(6) 0.027(7) -0.008(7)
C20 0.045(7) 0.030(7) 0.087(9) 0.011(6) 0.023(7) 0.009(6)
C21 0.056(7) 0.031(7) 0.061(7) 0.011(6) 0.034(6) 0.006(6)
C22 0.054(7) 0.045(8) 0.085(9) 0.016(7) 0.021(7) 0.017(6)
C23 0.076(11) 0.137(19) 0.167(18) 0.067(15) 0.066(12) 0.048(12)
C24 0.081(11) 0.061(11) 0.165(18) 0.037(11) 0.018(11) 0.033(9)
C25 0.068(11) 0.061(12) 0.20(2) 0.001(13) -0.039(12) 0.022(9)
C26 0.036(6) 0.055(8) 0.042(6) 0.016(6) 0.010(5) 0.007(5)
C29 0.059(9) 0.134(17) 0.096(11) 0.076(12) 0.005(8) 0.008(9)
C28 0.064(9) 0.19(2) 0.071(10) 0.037(12) 0.022(8) 0.063(11)
C27 0.102(13) 0.103(15) 0.054(8) 0.012(9) -0.016(9) 0.005(11)
C30 0.039(6) 0.031(6) 0.042(6) 0.007(5) 0.017(5) 0.012(5)
C31 0.046(6) 0.033(7) 0.041(6) 0.010(5) 0.017(5) 0.009(5)
C32 0.025(5) 0.024(6) 0.057(7) 0.012(5) 0.012(5) 0.004(4)
C33 0.036(6) 0.048(8) 0.053(7) 0.015(6) 0.011(5) 0.008(5)
C34 0.032(6) 0.070(10) 0.077(8) 0.029(7) 0.015(6) 0.010(6)
C36 0.051(7) 0.045(8) 0.091(10) 0.018(7) 0.026(7) 0.002(6)
C35 0.042(7) 0.100(12) 0.067(8) 0.032(8) 0.032(6) 0.016(7)
C5A 0.022(5) 0.086(12) 0.090(10) -0.030(9) -0.012(6) 0.013(7)
C6A 0.022(5) 0.086(12) 0.090(10) -0.030(9) -0.012(6) 0.013(7)
C7A 0.022(5) 0.086(12) 0.090(10) -0.030(9) -0.012(6) 0.013(7)
C5B 0.022(5) 0.086(12) 0.090(10) -0.030(9) -0.012(6) 0.013(7)
C6B 0.022(5) 0.086(12) 0.090(10) -0.030(9) -0.012(6) 0.013(7)
C7B 0.022(5) 0.086(12) 0.090(10) -0.030(9) -0.012(6) 0.013(7)
C13A 0.137(10) 0.078(8) 0.079(6) 0.020(5) 0.049(7) 0.043(7)
C13B 0.137(10) 0.078(8) 0.079(6) 0.020(5) 0.049(7) 0.043(7)
C37A 0.046(4) 0.076(6) 0.064(5) 0.009(4) 0.014(4) -0.006(4)
C37B 0.046(4) 0.076(6) 0.064(5) 0.009(4) 0.014(4) -0.006(4)

loop_
_atom_type_symbol
_atom_type_description
_atom_type_scat_dispersion_real
_atom_type_scat_dispersion_imag
_atom_type_scat_source
C C 0.0033 0.0016 'International Tables Vol C Tables 4.2.6.8 and 6.1.1.4'
H H 0 0 'International Tables Vol C Tables 4.2.6.8 and 6.1.1.4'
Gd Gd -0.1653 3.9035 'International Tables Vol C Tables 4.2.6.8 and 6.1.1.4'
Mn Mn 0.3368 0.7283 'International Tables Vol C Tables 4.2.6.8 and 6.1.1.4'
O O 0.0106 0.006 'International Tables Vol C Tables 4.2.6.8 and 6.1.1.4'

loop_
_geom_angle_atom_site_label_1
_geom_angle_atom_site_label_2
_geom_angle_atom_site_label_3
_geom_angle
_geom_angle_site_symmetry_1
_geom_angle_site_symmetry_3
O6 Gd1 O7 72.5(3) . .
O6 Gd1 O4 81.8(3) . .
O7 Gd1 O4 142.2(2) . .
O6 Gd1 O5 80.7(3) . .
O7 Gd1 O5 76.7(3) . .
O4 Gd1 O5 72.1(2) . .
O6 Gd1 O2 149.7(3) . .
O7 Gd1 O2 81.4(2) . .
O4 Gd1 O2 111.9(2) . .
O5 Gd1 O2 78.5(2) . .
O6 Gd1 O3 107.2(2) . .
O7 Gd1 O3 76.5(2) . .
O4 Gd1 O3 138.9(2) . .
O5 Gd1 O3 148.1(2) . .
O2 Gd1 O3 80.7(2) . .
O6 Gd1 O1 142.4(2) . .
O7 Gd1 O1 132.4(2) . .
O4 Gd1 O1 84.4(2) . .
O5 Gd1 O1 127.4(2) . .
O2 Gd1 O1 67.7(2) . .
O3 Gd1 O1 63.8(2) . .
O6 Gd1 O8 69.7(3) . .
O7 Gd1 O8 120.1(3) . .
O4 Gd1 O8 73.6(3) . .
O5 Gd1 O8 137.2(3) . .
O2 Gd1 O8 139.0(3) . .
O3 Gd1 O8 72.5(2) . .
O1 Gd1 O8 72.8(2) . .
O6 Gd1 Mn1 127.8(2) . 2_766
O7 Gd1 Mn1 104.59(17) . 2_766
O4 Gd1 Mn1 113.06(18) . 2_766
O5 Gd1 Mn1 151.03(17) . 2_766
O2 Gd1 Mn1 73.21(16) . 2_766
O3 Gd1 Mn1 30.63(16) . 2_766
O1 Gd1 Mn1 33.26(14) . 2_766
O8 Gd1 Mn1 67.9(2) . 2_766
O6 Gd1 Mn1 177.7(2) . .
O7 Gd1 Mn1 107.33(17) . .
O4 Gd1 Mn1 97.21(19) . .
O5 Gd1 Mn1 96.99(18) . .
O2 Gd1 Mn1 28.99(16) . .
O3 Gd1 Mn1 74.94(15) . .
O1 Gd1 Mn1 39.32(13) . .
O8 Gd1 Mn1 112.1(2) . .
Mn1 Gd1 Mn1 54.56(4) 2_766 .
O3 Mn1 O2 174.5(3) 2_766 .
O3 Mn1 O9 91.3(3) 2_766 .
O2 Mn1 O9 91.1(3) . .
O3 Mn1 O1 83.4(3) 2_766 2_766
O2 Mn1 O1 93.5(3) . 2_766
O9 Mn1 O1 171.2(3) . 2_766
O3 Mn1 O10 89.5(3) 2_766 .
O2 Mn1 O10 95.6(3) . .
O9 Mn1 O10 86.7(3) . .
O1 Mn1 O10 100.3(3) 2_766 .
O3 Mn1 O1 95.1(3) 2_766 .
O2 Mn1 O1 79.9(3) . .
O9 Mn1 O1 92.6(2) . .
O1 Mn1 O1 80.9(2) 2_766 .
O10 Mn1 O1 175.4(3) . .
O3 Mn1 Gd1 39.8(2) 2_766 2_766
O2 Mn1 Gd1 137.3(2) . 2_766
O9 Mn1 Gd1 131.0(2) . 2_766
O1 Mn1 Gd1 43.77(19) 2_766 2_766
O10 Mn1 Gd1 93.99(19) . 2_766
O1 Mn1 Gd1 89.89(16) . 2_766
O3 Mn1 Gd1 138.3(2) 2_766 .
O2 Mn1 Gd1 37.12(19) . .
O9 Mn1 Gd1 86.1(2) . .
O1 Mn1 Gd1 93.13(19) 2_766 .
O10 Mn1 Gd1 131.8(2) . .
O1 Mn1 Gd1 43.61(16) . .
Gd1 Mn1 Gd1 125.44(4) 2_766 .
C1 O1 Mn1 116.2(5) . 2_766
C1 O1 Mn1 114.3(5) . .
Mn1 O1 Mn1 99.1(2) 2_766 .
C1 O1 Gd1 123.1(6) . .
Mn1 O1 Gd1 103.0(3) 2_766 .
Mn1 O1 Gd1 97.1(2) . .
C2 O2 Mn1 121.9(6) . .
C2 O2 Gd1 122.2(6) . .
Mn1 O2 Gd1 113.9(3) . .
C3 O3 Mn1 123.5(6) . 2_766
C3 O3 Gd1 122.4(6) . .
Mn1 O3 Gd1 109.6(3) 2_766 .
C8 O4 Gd1 131.3(8) . .
C10 O5 Gd1 132.9(7) . .
C19 O6 Gd1 136.8(8) . .
C21 O7 Gd1 136.2(7) . .
C37B O8 Gd1 135.3(7) . .
C37A O8 Gd1 127.9(6) . .
C30 O9 Mn1 131.8(6) . .
C32 O10 Mn1 127.2(6) . .
C5A C4 C6A 113(2) . .
C5A C4 C7A 92(2) . .
C6A C4 C7A 102(2) . .
C5A C4 C6B 74(2) . .
C6A C4 C6B 45(2) . .
C7A C4 C6B 125.6(19) . .
C6A C4 C5B 132.5(19) . .
C7A C4 C5B 61.1(19) . .
C6B C4 C5B 106(2) . .
C5A C4 C8 114.2(19) . .
C6A C4 C8 115.9(17) . .
C7A C4 C8 116.8(15) . .
C6B C4 C8 116.9(17) . .
C5B C4 C8 111.0(15) . .
C5A C4 C7B 125.3(19) . .
C6A C4 C7B 73.7(18) . .
C6B C4 C7B 114.1(19) . .
C5B C4 C7B 98.4(18) . .
C8 C4 C7B 108.7(12) . .
O4 C8 C9 125.5(11) . .
O4 C8 C4 114.7(11) . .
C9 C8 C4 119.7(10) . .
C8 C9 C10 125.2(11) . .
O5 C10 C9 123.5(11) . .
O5 C10 C11 115.8(11) . .
C9 C10 C11 120.1(10) . .
C14 C11 C12 109.7(12) . .
C14 C11 C10 117.1(11) . .
C12 C11 C10 113.6(12) . .
C14 C11 C13A 91.4(12) . .
C12 C11 C13A 102.6(11) . .
C10 C11 C13A 119.8(10) . .
C14 C11 C13B 108.4(12) . .
C12 C11 C13B 98.8(10) . .
C10 C11 C13B 107.6(9) . .
C16 C15 C17 112.6(15) . .
C16 C15 C19 106.1(12) . .
C17 C15 C19 114.8(14) . .
C16 C15 C18 106.3(15) . .
C17 C15 C18 108.8(13) . .
C19 C15 C18 107.8(13) . .
O6 C19 C20 124.3(11) . .
O6 C19 C15 114.2(12) . .
C20 C19 C15 121.4(13) . .
C21 C20 C19 125.3(12) . .
O7 C21 C20 124.7(11) . .
O7 C21 C22 113.2(9) . .
C20 C21 C22 122.0(11) . .
C23 C22 C25 107.6(14) . .
C23 C22 C24 111.7(14) . .
C25 C22 C24 106.8(13) . .
C23 C22 C21 107.9(11) . .
C25 C22 C21 111.1(12) . .
C24 C22 C21 111.6(11) . .
C30 C26 C29 115.2(9) . .
C30 C26 C27 105.3(10) . .
C29 C26 C27 107.5(12) . .
C30 C26 C28 110.2(9) . .
C29 C26 C28 111.4(12) . .
C27 C26 C28 106.7(13) . .
O9 C30 C31 124.2(9) . .
O9 C30 C26 114.0(8) . .
C31 C30 C26 121.8(9) . .
C32 C31 C30 127.2(9) . .
O10 C32 C31 122.6(8) . .
O10 C32 C33 116.6(9) . .
C31 C32 C33 120.7(9) . .
C36 C33 C35 110.4(10) . .
C36 C33 C32 106.4(9) . .
C35 C33 C32 113.1(9) . .
C36 C33 C34 111.5(10) . .
C35 C33 C34 107.4(10) . .
C32 C33 C34 108.2(8) . .

loop_
_geom_bond_atom_site_label_1
_geom_bond_atom_site_label_2
_geom_bond_distance
_geom_bond_site_symmetry_2
Gd1 O6 2.310(7) .
Gd1 O7 2.334(8) .
Gd1 O4 2.345(8) .
Gd1 O5 2.364(7) .
Gd1 O2 2.366(6) .
Gd1 O3 2.382(7) .
Gd1 O1 2.491(7) .
Gd1 O8 2.520(8) .
Mn1 O3 1.898(7) 2_766
Mn1 O2 1.900(7) .
Mn1 O9 1.940(6) .
Mn1 O1 1.975(6) 2_766
Mn1 O10 2.150(6) .
Mn1 O1 2.289(6) .
O1 C1 1.451(11) .
O1 Mn1 1.975(6) 2_766
O2 C2 1.442(12) .
O3 C3 1.398(12) .
O3 Mn1 1.898(7) 2_766
O4 C8 1.275(13) .
O5 C10 1.283(13) .
O6 C19 1.295(16) .
O7 C21 1.285(13) .
O8 C37B 1.321(12) .
O8 C37A 1.491(13) .
O9 C30 1.277(11) .
O10 C32 1.281(12) .
C4 C5A 1.25(4) .
C4 C6A 1.28(3) .
C4 C7A 1.39(3) .
C4 C6B 1.41(3) .
C4 C5B 1.48(3) .
C4 C8 1.530(18) .
C4 C7B 1.56(2) .
C8 C9 1.366(17) .
C9 C10 1.384(17) .
C10 C11 1.528(17) .
C11 C14 1.44(2) .
C11 C12 1.455(19) .
C11 C13A 1.451(10) .
C11 C13B 1.656(9) .
C15 C16 1.49(2) .
C15 C17 1.50(2) .
C15 C19 1.565(19) .
C15 C18 1.57(2) .
C19 C20 1.367(18) .
C20 C21 1.362(16) .
C21 C22 1.557(17) .
C22 C23 1.50(2) .
C22 C25 1.51(2) .
C22 C24 1.55(2) .
C26 C30 1.519(14) .
C26 C29 1.523(16) .
C26 C27 1.53(2) .
C26 C28 1.538(17) .
C30 C31 1.406(14) .
C31 C32 1.387(14) .
C32 C33 1.536(14) .
C33 C36 1.518(17) .
C33 C35 1.520(16) .
C33 C34 1.546(16) .
